data_7014223
loop_
_publ_author_name
'Tunik, Sergey P.'
'Khripun, Vassily D.'
'Haukka, Matti'
'Pakkanen, Tapani A.'

_publ_section_title
;
 Reactions of 2,4-hexadiyne-1,6-diol with [H2Os3(CO)9(PR3)] clusters.
 Cyclization of the diyne and reversible exchange of the phosphine
 ligands between different positions of the "Os3C3" framework.
;
_journal_issue 11
_journal_name_full 'Dalton transactions (Cambridge, England : 2003)'
_journal_page_first 1775
_journal_page_last 1782
_journal_paper_doi 10.1039/b403861b
_journal_year 2004
_chemical_formula_sum 'C32 H21 O9 Os3 P'
_chemical_formula_weight 1151.06
_chemical_name_common HOs3(CO)8(C6H5O)PPh3
_chemical_name_systematic
;
?
;
_space_group_IT_number 2
_symmetry_cell_setting triclinic
_symmetry_space_group_name_Hall '-P 1'
_symmetry_space_group_name_H-M 'P -1'
_atom_sites_solution_hydrogens geom
_atom_sites_solution_primary heavy
_atom_sites_solution_secondary difmap
_audit_creation_method SHELXL-97
_cell_angle_alpha 97.2840(10)
_cell_angle_beta 92.1850(10)
_cell_angle_gamma 101.063(2)
_cell_formula_units_Z 2
_cell_length_a 9.3420(3)
_cell_length_b 10.8940(2)
_cell_length_c 15.4198(5)
_cell_measurement_temperature 150(2)
_cell_volume 1524.56(8)
_computing_cell_refinement 'Denzo/Scalepack (Otwinowski & Minor, 1997)'
_computing_data_collection 'Collect (Nonius BV, 1997-2000)'
_computing_data_reduction 'Denzo/Scalepack (Otwinowski & Minor, 1997)'
_computing_molecular_graphics 'XP in SHELXTL v.6.12 (Bruker AXS, 2001)'
_computing_publication_material 'SHELXL-97 (Sheldrick, 1997)'
_computing_structure_refinement 'SHELXL-97 (Sheldrick, 1997)'
_computing_structure_solution 'DIRDIF99 (Beurskens et al., 1999)'
_diffrn_ambient_temperature 150(2)
_diffrn_detector_area_resol_mean 9
_diffrn_measured_fraction_theta_full 0.922
_diffrn_measured_fraction_theta_max 0.922
_diffrn_measurement_device '95mm CCD camera on \k-goniostat'
_diffrn_measurement_device_type KappaCCD
_diffrn_measurement_method CCD
_diffrn_radiation_monochromator 'horizonally mounted graphite crystal'
_diffrn_radiation_source 'fine-focus sealed tube'
_diffrn_radiation_type MoK\a
_diffrn_radiation_wavelength 0.71073
_diffrn_reflns_av_R_equivalents 0.0306
_diffrn_reflns_av_sigmaI/netI 0.0384
_diffrn_reflns_limit_h_max 10
_diffrn_reflns_limit_h_min -10
_diffrn_reflns_limit_k_max 13
_diffrn_reflns_limit_k_min -13
_diffrn_reflns_limit_l_max 18
_diffrn_reflns_limit_l_min -18
_diffrn_reflns_number 14150
_diffrn_reflns_theta_full 26.07
_diffrn_reflns_theta_max 26.07
_diffrn_reflns_theta_min 3.50
_exptl_absorpt_coefficient_mu 12.579
_exptl_absorpt_correction_T_max 0.24790
_exptl_absorpt_correction_T_min 0.15745
_exptl_absorpt_correction_type multi-scan
_exptl_absorpt_process_details 'Xprep in Shelxtl v.6.12 (Bruker AXS, 2001)'
_exptl_crystal_colour yellow
_exptl_crystal_density_diffrn 2.507
_exptl_crystal_density_method 'not measured'
_exptl_crystal_description block
_exptl_crystal_F_000 1056
_exptl_crystal_size_max 0.30
_exptl_crystal_size_mid 0.20
_exptl_crystal_size_min 0.20
_refine_diff_density_max 1.617
_refine_diff_density_min -1.807
_refine_diff_density_rms 0.163
_refine_ls_extinction_method none
_refine_ls_goodness_of_fit_ref 1.167
_refine_ls_hydrogen_treatment mixed
_refine_ls_matrix_type full
_refine_ls_number_parameters 407
_refine_ls_number_reflns 5566
_refine_ls_number_restraints 0
_refine_ls_restrained_S_all 1.167
_refine_ls_R_factor_all 0.0295
_refine_ls_R_factor_gt 0.0278
_refine_ls_shift/su_max 0.001
_refine_ls_shift/su_mean 0.000
_refine_ls_structure_factor_coef Fsqd
_refine_ls_weighting_details 'calc w=1/[\s^2^(Fo^2^)+(0.0047P)^2^+9.9358P] where P=(Fo^2^+2Fc^2^)/3'
_refine_ls_weighting_scheme calc
_refine_ls_wR_factor_gt 0.0689
_refine_ls_wR_factor_ref 0.0697
_reflns_number_gt 5334
_reflns_number_total 5566
_reflns_threshold_expression >2sigma(I)
_cod_data_source_file b403861b.txt
_cod_data_source_block Va
_cod_original_cell_volume 1524.56(7)
_cod_database_code 7014223

loop_
_symmetry_equiv_pos_as_xyz
'x, y, z'
'-x, -y, -z'

loop_
_atom_site_label
_atom_site_type_symbol
_atom_site_fract_x
_atom_site_fract_y
_atom_site_fract_z
_atom_site_U_iso_or_equiv
_atom_site_adp_type
_atom_site_occupancy
_atom_site_symmetry_multiplicity
_atom_site_calc_flag
_atom_site_refinement_flags
_atom_site_disorder_assembly
_atom_site_disorder_group
C4 C 0.4071(8) -0.2342(6) 0.1086(5) 0.0324(16) Uani 1 1 d . . .
C5 C 0.4529(8) 0.0222(6) 0.1265(5) 0.0302(16) Uani 1 1 d . . .
C6 C 0.4637(8) -0.1162(7) 0.2757(5) 0.0318(16) Uani 1 1 d . . .
C1 C -0.0263(7) -0.0590(6) 0.3803(4) 0.0237(14) Uani 1 1 d . . .
C3 C 0.2632(7) -0.0196(6) 0.4029(4) 0.0241(14) Uani 1 1 d . . .
C9 C -0.1440(9) -0.3207(6) 0.2130(5) 0.0370(18) Uani 1 1 d . . .
C8 C 0.1350(9) -0.2939(6) 0.3051(5) 0.0344(17) Uani 1 1 d . . .
C7 C 0.0773(8) -0.4014(6) 0.1271(5) 0.0301(15) Uani 1 1 d . . .
C14 C 0.1512(8) -0.1421(6) 0.0901(4) 0.0266(15) Uani 1 1 d . . .
C13 C 0.0210(7) -0.1047(6) 0.1114(4) 0.0237(13) Uani 1 1 d . . .
C12 C -0.0196(7) -0.0590(6) 0.1971(4) 0.0210(13) Uani 1 1 d . . .
C11 C -0.1718(7) -0.0470(6) 0.1860(4) 0.0263(14) Uani 1 1 d . . .
H11 H -0.2315 -0.0229 0.2311 0.032 Uiso 1 1 calc R . .
C10 C -0.2120(9) -0.0769(7) 0.0993(6) 0.0424(19) Uani 1 1 d . . .
H10 H -0.3051 -0.0724 0.0743 0.051 Uiso 1 1 calc R . .
C15 C 0.1410(9) -0.2025(7) -0.0065(5) 0.0355(17) Uani 1 1 d . . .
H15A H 0.0385 -0.2232 -0.0290 0.053 Uiso 1 1 calc R . .
H15B H 0.1810 -0.2797 -0.0108 0.053 Uiso 1 1 calc R . .
H15C H 0.1970 -0.1429 -0.0412 0.053 Uiso 1 1 calc R . .
C20 C -0.0578(7) 0.2309(6) 0.3162(4) 0.0220(13) Uani 1 1 d . . .
C21 C -0.1618(8) 0.1877(6) 0.3740(5) 0.0271(14) Uani 1 1 d . . .
H21 H -0.1341 0.1478 0.4216 0.033 Uiso 1 1 calc R . .
C22 C -0.3063(8) 0.2029(6) 0.3623(5) 0.0318(16) Uani 1 1 d . . .
H22 H -0.3763 0.1738 0.4019 0.038 Uiso 1 1 calc R . .
C23 C -0.3474(8) 0.2607(7) 0.2922(5) 0.0353(17) Uani 1 1 d . . .
H23 H -0.4459 0.2697 0.2833 0.042 Uiso 1 1 calc R . .
C24 C -0.2451(9) 0.3044(7) 0.2364(5) 0.0347(17) Uani 1 1 d . . .
H24 H -0.2731 0.3449 0.1893 0.042 Uiso 1 1 calc R . .
C25 C -0.1006(8) 0.2908(6) 0.2475(4) 0.0262(14) Uani 1 1 d . . .
H25 H -0.0311 0.3222 0.2082 0.031 Uiso 1 1 calc R . .
C26 C 0.2295(7) 0.2907(6) 0.2526(4) 0.0214(13) Uani 1 1 d . . .
C27 C 0.2334(8) 0.2391(6) 0.1652(4) 0.0299(15) Uani 1 1 d . . .
H27 H 0.1782 0.1571 0.1446 0.036 Uiso 1 1 calc R . .
C28 C 0.3174(9) 0.3068(7) 0.1083(5) 0.0332(16) Uani 1 1 d . . .
H28 H 0.3194 0.2712 0.0489 0.040 Uiso 1 1 calc R . .
C29 C 0.3980(8) 0.4258(7) 0.1377(5) 0.0317(16) Uani 1 1 d . . .
H29 H 0.4601 0.4701 0.0997 0.038 Uiso 1 1 calc R . .
C30 C 0.3880(8) 0.4805(6) 0.2227(5) 0.0314(16) Uani 1 1 d . . .
H30 H 0.4387 0.5644 0.2418 0.038 Uiso 1 1 calc R . .
C31 C 0.3051(7) 0.4140(6) 0.2799(4) 0.0252(14) Uani 1 1 d . . .
H31 H 0.2994 0.4523 0.3383 0.030 Uiso 1 1 calc R . .
C32 C 0.1997(7) 0.2867(6) 0.4347(4) 0.0208(13) Uani 1 1 d . . .
C33 C 0.3415(8) 0.2798(6) 0.4622(4) 0.0275(14) Uani 1 1 d . . .
H33 H 0.3915 0.2241 0.4285 0.033 Uiso 1 1 calc R . .
C34 C 0.4100(8) 0.3520(7) 0.5371(5) 0.0322(16) Uani 1 1 d . . .
H34 H 0.5076 0.3480 0.5543 0.039 Uiso 1 1 calc R . .
C35 C 0.3359(9) 0.4308(7) 0.5874(5) 0.0345(17) Uani 1 1 d . . .
H35 H 0.3828 0.4810 0.6393 0.041 Uiso 1 1 calc R . .
C36 C 0.1935(9) 0.4367(7) 0.5624(5) 0.0354(17) Uani 1 1 d . . .
H36 H 0.1424 0.4895 0.5978 0.042 Uiso 1 1 calc R . .
C37 C 0.1254(8) 0.3653(6) 0.4854(5) 0.0279(14) Uani 1 1 d . . .
H37 H 0.0284 0.3704 0.4676 0.034 Uiso 1 1 calc R . .
O4 O 0.4582(6) -0.3067(5) 0.0664(4) 0.0412(13) Uani 1 1 d . . .
O5 O 0.5211(6) 0.0959(5) 0.0900(4) 0.0409(13) Uani 1 1 d . . .
O6 O 0.5419(7) -0.1265(6) 0.3317(4) 0.0492(15) Uani 1 1 d . . .
O1 O -0.1210(6) -0.0910(5) 0.4229(3) 0.0366(12) Uani 1 1 d . . .
O3 O 0.3397(6) -0.0280(5) 0.4611(3) 0.0382(12) Uani 1 1 d . . .
O9 O -0.2663(7) -0.3611(6) 0.2169(5) 0.0571(17) Uani 1 1 d . . .
O8 O 0.1828(7) -0.3245(5) 0.3663(3) 0.0432(14) Uani 1 1 d . . .
O7 O 0.0914(7) -0.4920(5) 0.0838(4) 0.0478(15) Uani 1 1 d . . .
O10 O -0.0975(6) -0.1164(5) 0.0491(3) 0.0409(13) Uani 1 1 d . . .
P1 P 0.12503(17) 0.19772(14) 0.32871(10) 0.0183(3) Uani 1 1 d . . .
Os2 Os 0.33166(3) -0.10746(2) 0.177153(17) 0.02322(8) Uani 1 1 d . . .
Os1 Os 0.12668(3) -0.01768(2) 0.306693(15) 0.01763(7) Uani 1 1 d . . .
Os3 Os 0.05629(3) -0.25275(2) 0.199766(16) 0.02115(8) Uani 1 1 d . . .
H1 H 0.2858 0.0325 0.2429 0.050 Uiso 1 1 d . . .

loop_
_atom_site_aniso_label
_atom_site_aniso_U_11
_atom_site_aniso_U_22
_atom_site_aniso_U_33
_atom_site_aniso_U_23
_atom_site_aniso_U_13
_atom_site_aniso_U_12
C4 0.037(5) 0.026(3) 0.033(4) 0.007(3) 0.012(3) 0.001(3)
C5 0.032(4) 0.028(3) 0.031(4) -0.006(3) 0.015(3) 0.009(3)
C6 0.024(4) 0.035(4) 0.042(4) 0.009(3) 0.018(3) 0.013(3)
C1 0.024(4) 0.024(3) 0.026(3) 0.004(3) 0.003(3) 0.011(3)
C3 0.020(4) 0.029(3) 0.025(3) 0.001(3) 0.011(3) 0.011(3)
C9 0.046(6) 0.024(3) 0.038(4) 0.007(3) 0.004(3) -0.003(3)
C8 0.040(5) 0.023(3) 0.039(4) 0.000(3) 0.005(3) 0.006(3)
C7 0.033(4) 0.028(4) 0.028(4) 0.008(3) -0.001(3) 0.002(3)
C14 0.047(5) 0.017(3) 0.024(3) 0.012(2) 0.023(3) 0.014(3)
C13 0.027(4) 0.022(3) 0.020(3) 0.001(2) -0.005(3) 0.000(2)
C12 0.019(4) 0.021(3) 0.023(3) 0.007(2) 0.005(2) 0.002(2)
C11 0.020(4) 0.034(4) 0.023(3) -0.002(3) 0.001(3) 0.005(3)
C10 0.033(5) 0.044(4) 0.053(5) 0.006(4) 0.006(4) 0.015(3)
C15 0.045(5) 0.040(4) 0.024(4) 0.006(3) 0.010(3) 0.011(3)
C20 0.015(4) 0.024(3) 0.025(3) -0.004(2) 0.001(2) 0.004(2)
C21 0.027(4) 0.024(3) 0.031(4) 0.003(3) 0.004(3) 0.006(3)
C22 0.022(4) 0.032(4) 0.042(4) 0.000(3) 0.007(3) 0.008(3)
C23 0.024(4) 0.040(4) 0.040(4) -0.007(3) -0.003(3) 0.012(3)
C24 0.037(5) 0.040(4) 0.029(4) 0.000(3) -0.009(3) 0.019(3)
C25 0.031(4) 0.024(3) 0.023(3) -0.001(3) 0.002(3) 0.004(3)
C26 0.022(4) 0.019(3) 0.024(3) 0.004(2) 0.002(2) 0.004(2)
C27 0.038(4) 0.021(3) 0.028(4) 0.002(3) 0.008(3) 0.000(3)
C28 0.043(5) 0.032(4) 0.027(4) 0.008(3) 0.015(3) 0.009(3)
C29 0.030(4) 0.033(4) 0.036(4) 0.015(3) 0.014(3) 0.006(3)
C30 0.032(4) 0.023(3) 0.039(4) 0.012(3) 0.000(3) -0.002(3)
C31 0.023(4) 0.025(3) 0.026(3) 0.004(3) -0.001(3) 0.001(3)
C32 0.023(4) 0.020(3) 0.019(3) 0.002(2) 0.002(2) 0.003(2)
C33 0.032(4) 0.025(3) 0.025(3) 0.000(3) 0.004(3) 0.006(3)
C34 0.023(4) 0.040(4) 0.029(4) 0.003(3) -0.005(3) -0.004(3)
C35 0.041(5) 0.036(4) 0.021(3) -0.006(3) -0.005(3) 0.001(3)
C36 0.044(5) 0.035(4) 0.025(4) -0.009(3) 0.001(3) 0.013(3)
C37 0.022(4) 0.028(3) 0.033(4) -0.002(3) 0.002(3) 0.008(3)
O4 0.051(4) 0.027(3) 0.050(3) 0.003(2) 0.026(3) 0.016(2)
O5 0.046(4) 0.028(3) 0.049(3) 0.008(2) 0.025(3) 0.002(2)
O6 0.036(4) 0.070(4) 0.049(4) 0.016(3) 0.006(3) 0.022(3)
O1 0.036(3) 0.038(3) 0.038(3) 0.011(2) 0.021(2) 0.005(2)
O3 0.039(3) 0.056(3) 0.022(3) 0.003(2) -0.002(2) 0.018(2)
O9 0.028(4) 0.063(4) 0.076(5) 0.027(3) 0.006(3) -0.012(3)
O8 0.065(4) 0.036(3) 0.031(3) 0.013(2) -0.005(3) 0.015(3)
O7 0.068(4) 0.029(3) 0.043(3) -0.011(2) -0.013(3) 0.015(3)
O10 0.050(4) 0.041(3) 0.027(3) 0.007(2) -0.010(2) -0.002(2)
P1 0.0167(9) 0.0192(7) 0.0181(8) 0.0005(6) 0.0044(6) 0.0021(6)
Os2 0.02331(16) 0.01925(13) 0.02750(15) 0.00251(10) 0.01106(10) 0.00381(10)
Os1 0.01781(15) 0.01781(12) 0.01680(13) 0.00119(9) 0.00419(9) 0.00256(9)
Os3 0.02399(16) 0.01684(12) 0.02124(14) 0.00227(9) 0.00452(10) 0.00021(9)

loop_
_atom_type_symbol
_atom_type_description
_atom_type_scat_dispersion_real
_atom_type_scat_dispersion_imag
_atom_type_scat_source
C C 0.0033 0.0016 'International Tables Vol C Tables 4.2.6.8 and 6.1.1.4'
H H 0.0000 0.0000 'International Tables Vol C Tables 4.2.6.8 and 6.1.1.4'
O O 0.0106 0.0060 'International Tables Vol C Tables 4.2.6.8 and 6.1.1.4'
P P 0.1023 0.0942 'International Tables Vol C Tables 4.2.6.8 and 6.1.1.4'
Os Os -1.2165 7.6030 'International Tables Vol C Tables 4.2.6.8 and 6.1.1.4'

loop_
_geom_angle_atom_site_label_1
_geom_angle_atom_site_label_2
_geom_angle_atom_site_label_3
_geom_angle
_geom_angle_site_symmetry_1
_geom_angle_site_symmetry_3
_geom_angle_publ_flag
O4 C4 Os2 176.8(6) . . ?
O5 C5 Os2 174.9(7) . . ?
O6 C6 Os2 176.9(6) . . ?
O1 C1 Os1 176.2(6) . . ?
O3 C3 Os1 175.7(6) . . ?
O9 C9 Os3 176.7(7) . . ?
O8 C8 Os3 176.5(6) . . ?
O7 C7 Os3 179.0(7) . . ?
C13 C14 C15 110.5(6) . . ?
C13 C14 Os2 122.5(5) . . ?
C15 C14 Os2 126.9(5) . . ?
C13 C14 Os3 72.1(4) . . ?
C15 C14 Os3 122.4(5) . . ?
Os2 C14 Os3 79.9(2) . . ?
C14 C13 O10 122.5(6) . . ?
C14 C13 C12 127.5(6) . . ?
O10 C13 C12 109.8(6) . . ?
C14 C13 Os3 72.7(4) . . ?
O10 C13 Os3 125.9(4) . . ?
C12 C13 Os3 74.1(3) . . ?
C13 C12 C11 106.1(6) . . ?
C13 C12 Os1 122.5(5) . . ?
C11 C12 Os1 131.3(5) . . ?
C13 C12 Os3 69.8(3) . . ?
C11 C12 Os3 124.0(4) . . ?
Os1 C12 Os3 78.4(2) . . ?
C10 C11 C12 107.0(6) . . ?
C10 C11 H11 126.5 . . ?
C12 C11 H11 126.5 . . ?
C11 C10 O10 112.4(7) . . ?
C11 C10 H10 123.8 . . ?
O10 C10 H10 123.8 . . ?
C14 C15 H15A 109.5 . . ?
C14 C15 H15B 109.5 . . ?
H15A C15 H15B 109.5 . . ?
C14 C15 H15C 109.5 . . ?
H15A C15 H15C 109.5 . . ?
H15B C15 H15C 109.5 . . ?
C25 C20 C21 118.7(6) . . ?
C25 C20 P1 122.3(5) . . ?
C21 C20 P1 118.9(5) . . ?
C22 C21 C20 120.4(6) . . ?
C22 C21 H21 119.8 . . ?
C20 C21 H21 119.8 . . ?
C23 C22 C21 119.9(7) . . ?
C23 C22 H22 120.0 . . ?
C21 C22 H22 120.0 . . ?
C24 C23 C22 119.6(7) . . ?
C24 C23 H23 120.2 . . ?
C22 C23 H23 120.2 . . ?
C23 C24 C25 121.2(7) . . ?
C23 C24 H24 119.4 . . ?
C25 C24 H24 119.4 . . ?
C24 C25 C20 120.1(6) . . ?
C24 C25 H25 119.9 . . ?
C20 C25 H25 119.9 . . ?
C31 C26 C27 118.7(6) . . ?
C31 C26 P1 121.2(5) . . ?
C27 C26 P1 120.1(5) . . ?
C28 C27 C26 120.4(6) . . ?
C28 C27 H27 119.8 . . ?
C26 C27 H27 119.8 . . ?
C29 C28 C27 120.2(7) . . ?
C29 C28 H28 119.9 . . ?
C27 C28 H28 119.9 . . ?
C28 C29 C30 119.7(6) . . ?
C28 C29 H29 120.1 . . ?
C30 C29 H29 120.1 . . ?
C31 C30 C29 120.5(6) . . ?
C31 C30 H30 119.7 . . ?
C29 C30 H30 119.7 . . ?
C30 C31 C26 120.3(6) . . ?
C30 C31 H31 119.8 . . ?
C26 C31 H31 119.8 . . ?
C37 C32 C33 119.3(6) . . ?
C37 C32 P1 123.1(5) . . ?
C33 C32 P1 117.5(5) . . ?
C34 C33 C32 121.1(6) . . ?
C34 C33 H33 119.5 . . ?
C32 C33 H33 119.5 . . ?
C33 C34 C35 119.5(7) . . ?
C33 C34 H34 120.2 . . ?
C35 C34 H34 120.2 . . ?
C34 C35 C36 120.3(6) . . ?
C34 C35 H35 119.8 . . ?
C36 C35 H35 119.8 . . ?
C35 C36 C37 120.0(7) . . ?
C35 C36 H36 120.0 . . ?
C37 C36 H36 120.0 . . ?
C32 C37 C36 119.8(7) . . ?
C32 C37 H37 120.1 . . ?
C36 C37 H37 120.1 . . ?
C13 O10 C10 104.5(6) . . ?
C20 P1 C32 104.3(3) . . ?
C20 P1 C26 103.9(3) . . ?
C32 P1 C26 101.5(3) . . ?
C20 P1 Os1 112.8(2) . . ?
C32 P1 Os1 117.5(2) . . ?
C26 P1 Os1 115.2(2) . . ?
C4 Os2 C5 91.5(3) . . ?
C4 Os2 C6 90.1(3) . . ?
C5 Os2 C6 98.5(3) . . ?
C4 Os2 C14 89.4(3) . . ?
C5 Os2 C14 99.5(3) . . ?
C6 Os2 C14 162.0(3) . . ?
C4 Os2 Os3 97.9(2) . . ?
C5 Os2 Os3 151.4(2) . . ?
C6 Os2 Os3 108.4(2) . . ?
C14 Os2 Os3 53.93(16) . . ?
C4 Os2 Os1 153.2(2) . . ?
C5 Os2 Os1 115.18(19) . . ?
C6 Os2 Os1 88.4(2) . . ?
C14 Os2 Os1 84.02(16) . . ?
Os3 Os2 Os1 57.541(8) . . ?
C4 Os2 H1 171.1 . . ?
C5 Os2 H1 80.6 . . ?
C6 Os2 H1 86.9 . . ?
C14 Os2 H1 96.0 . . ?
Os3 Os2 H1 91.0 . . ?
Os1 Os2 H1 35.2 . . ?
C1 Os1 C3 88.6(3) . . ?
C1 Os1 C12 91.0(3) . . ?
C3 Os1 C12 167.0(2) . . ?
C1 Os1 P1 93.99(19) . . ?
C3 Os1 P1 97.62(19) . . ?
C12 Os1 P1 95.40(17) . . ?
C1 Os1 Os3 93.52(19) . . ?
C3 Os1 Os3 111.84(19) . . ?
C12 Os1 Os3 55.18(17) . . ?
P1 Os1 Os3 149.73(4) . . ?
C1 Os1 Os2 148.21(19) . . ?
C3 Os1 Os2 90.85(18) . . ?
C12 Os1 Os2 82.64(17) . . ?
P1 Os1 Os2 117.55(4) . . ?
Os3 Os1 Os2 57.434(8) . . ?
C1 Os1 H1 174.9 . . ?
C3 Os1 H1 87.5 . . ?
C12 Os1 H1 93.5 . . ?
P1 Os1 H1 83.2 . . ?
Os3 Os1 H1 91.0 . . ?
Os2 Os1 H1 35.3 . . ?
C7 Os3 C8 96.7(3) . . ?
C7 Os3 C9 91.5(3) . . ?
C8 Os3 C9 97.9(3) . . ?
C7 Os3 C13 108.3(3) . . ?
C8 Os3 C13 150.1(3) . . ?
C9 Os3 C13 97.7(3) . . ?
C7 Os3 C14 87.1(3) . . ?
C8 Os3 C14 134.7(3) . . ?
C9 Os3 C14 127.2(3) . . ?
C13 Os3 C14 35.2(2) . . ?
C7 Os3 C12 142.6(3) . . ?
C8 Os3 C12 120.7(3) . . ?
C9 Os3 C12 85.4(3) . . ?
C13 Os3 C12 36.1(2) . . ?
C14 Os3 C12 66.1(2) . . ?
C7 Os3 Os2 97.1(2) . . ?
C8 Os3 Os2 88.7(2) . . ?
C9 Os3 Os2 168.5(2) . . ?
C13 Os3 Os2 72.36(17) . . ?
C14 Os3 Os2 46.2(2) . . ?
C12 Os3 Os2 83.05(15) . . ?
C7 Os3 Os1 160.9(2) . . ?
C8 Os3 Os1 77.1(2) . . ?
C9 Os3 Os1 107.1(2) . . ?
C13 Os3 Os1 73.98(15) . . ?
C14 Os3 Os1 84.89(16) . . ?
C12 Os3 Os1 46.40(15) . . ?
Os2 Os3 Os1 65.025(9) . . ?

loop_
_geom_bond_atom_site_label_1
_geom_bond_atom_site_label_2
_geom_bond_distance
_geom_bond_site_symmetry_2
_geom_bond_publ_flag
C4 O4 1.146(9) . ?
C4 Os2 1.892(7) . ?
C5 O5 1.146(8) . ?
C5 Os2 1.903(7) . ?
C6 O6 1.140(9) . ?
C6 Os2 1.944(8) . ?
C1 O1 1.150(8) . ?
C1 Os1 1.881(7) . ?
C3 O3 1.150(8) . ?
C3 Os1 1.924(7) . ?
C9 O9 1.150(10) . ?
C9 Os3 1.904(8) . ?
C8 O8 1.142(9) . ?
C8 Os3 1.898(8) . ?
C7 O7 1.152(9) . ?
C7 Os3 1.896(7) . ?
C14 C13 1.393(10) . ?
C14 C15 1.542(9) . ?
C14 Os2 2.059(8) . ?
C14 Os3 2.306(6) . ?
C13 O10 1.414(8) . ?
C13 C12 1.442(9) . ?
C13 Os3 2.300(6) . ?
C12 C11 1.458(9) . ?
C12 Os1 2.079(6) . ?
C12 Os3 2.357(6) . ?
C11 C10 1.357(11) . ?
C11 H11 0.9500 . ?
C10 O10 1.443(10) . ?
C10 H10 0.9500 . ?
C15 H15A 0.9800 . ?
C15 H15B 0.9800 . ?
C15 H15C 0.9800 . ?
C20 C25 1.397(9) . ?
C20 C21 1.399(9) . ?
C20 P1 1.820(6) . ?
C21 C22 1.399(10) . ?
C21 H21 0.9500 . ?
C22 C23 1.395(11) . ?
C22 H22 0.9500 . ?
C23 C24 1.368(11) . ?
C23 H23 0.9500 . ?
C24 C25 1.392(10) . ?
C24 H24 0.9500 . ?
C25 H25 0.9500 . ?
C26 C31 1.396(9) . ?
C26 C27 1.398(9) . ?
C26 P1 1.835(6) . ?
C27 C28 1.387(9) . ?
C27 H27 0.9500 . ?
C28 C29 1.379(10) . ?
C28 H28 0.9500 . ?
C29 C30 1.384(10) . ?
C29 H29 0.9500 . ?
C30 C31 1.379(9) . ?
C30 H30 0.9500 . ?
C31 H31 0.9500 . ?
C32 C37 1.388(9) . ?
C32 C33 1.395(9) . ?
C32 P1 1.829(6) . ?
C33 C34 1.373(10) . ?
C33 H33 0.9500 . ?
C34 C35 1.385(11) . ?
C34 H34 0.9500 . ?
C35 C36 1.387(11) . ?
C35 H35 0.9500 . ?
C36 C37 1.392(10) . ?
C36 H36 0.9500 . ?
C37 H37 0.9500 . ?
P1 Os1 2.3311(15) . ?
Os2 Os3 2.8090(4) . ?
Os2 Os1 3.0214(3) . ?
Os2 H1 1.8513 . ?
Os1 Os3 2.8123(3) . ?
Os1 H1 1.8470 . ?

loop_
_geom_torsion_atom_site_label_1
_geom_torsion_atom_site_label_2
_geom_torsion_atom_site_label_3
_geom_torsion_atom_site_label_4
_geom_torsion
_geom_torsion_site_symmetry_1
_geom_torsion_site_symmetry_2
_geom_torsion_site_symmetry_3
_geom_torsion_site_symmetry_4
_geom_torsion_publ_flag
C15 C14 C13 O10 -3.2(8) . . . . ?
Os2 C14 C13 O10 173.1(4) . . . . ?
Os3 C14 C13 O10 -122.0(6) . . . . ?
C15 C14 C13 C12 171.8(6) . . . . ?
Os2 C14 C13 C12 -11.8(9) . . . . ?
Os3 C14 C13 C12 53.1(6) . . . . ?
C15 C14 C13 Os3 118.7(5) . . . . ?
Os2 C14 C13 Os3 -64.9(4) . . . . ?
C14 C13 C12 C11 -173.5(6) . . . . ?
O10 C13 C12 C11 2.1(7) . . . . ?
Os3 C13 C12 C11 -121.0(5) . . . . ?
C14 C13 C12 Os1 8.3(9) . . . . ?
O10 C13 C12 Os1 -176.2(4) . . . . ?
Os3 C13 C12 Os1 60.8(4) . . . . ?
C14 C13 C12 Os3 -52.5(6) . . . . ?
O10 C13 C12 Os3 123.1(5) . . . . ?
C13 C12 C11 C10 -3.2(7) . . . . ?
Os1 C12 C11 C10 174.8(5) . . . . ?
Os3 C12 C11 C10 -79.5(7) . . . . ?
C12 C11 C10 O10 3.3(8) . . . . ?
C25 C20 C21 C22 0.8(9) . . . . ?
P1 C20 C21 C22 -175.0(5) . . . . ?
C20 C21 C22 C23 0.4(10) . . . . ?
C21 C22 C23 C24 -1.3(10) . . . . ?
C22 C23 C24 C25 0.9(11) . . . . ?
C23 C24 C25 C20 0.3(10) . . . . ?
C21 C20 C25 C24 -1.2(9) . . . . ?
P1 C20 C25 C24 174.5(5) . . . . ?
C31 C26 C27 C28 3.5(10) . . . . ?
P1 C26 C27 C28 -177.1(6) . . . . ?
C26 C27 C28 C29 0.1(12) . . . . ?
C27 C28 C29 C30 -3.8(12) . . . . ?
C28 C29 C30 C31 3.9(11) . . . . ?
C29 C30 C31 C26 -0.3(11) . . . . ?
C27 C26 C31 C30 -3.4(10) . . . . ?
P1 C26 C31 C30 177.2(5) . . . . ?
C37 C32 C33 C34 -1.9(10) . . . . ?
P1 C32 C33 C34 174.4(5) . . . . ?
C32 C33 C34 C35 1.6(11) . . . . ?
C33 C34 C35 C36 0.0(11) . . . . ?
C34 C35 C36 C37 -1.4(12) . . . . ?
C33 C32 C37 C36 0.5(10) . . . . ?
P1 C32 C37 C36 -175.5(5) . . . . ?
C35 C36 C37 C32 1.1(11) . . . . ?
C14 C13 O10 C10 175.6(6) . . . . ?
C12 C13 O10 C10 -0.2(7) . . . . ?
Os3 C13 O10 C10 84.2(6) . . . . ?
C11 C10 O10 C13 -2.0(8) . . . . ?
C25 C20 P1 C32 118.7(5) . . . . ?
C21 C20 P1 C32 -65.6(5) . . . . ?
C25 C20 P1 C26 12.8(6) . . . . ?
C21 C20 P1 C26 -171.6(5) . . . . ?
C25 C20 P1 Os1 -112.6(5) . . . . ?
C21 C20 P1 Os1 63.1(5) . . . . ?
C37 C32 P1 C20 -3.6(6) . . . . ?
C33 C32 P1 C20 -179.7(5) . . . . ?
C37 C32 P1 C26 104.1(6) . . . . ?
C33 C32 P1 C26 -72.0(5) . . . . ?
C37 C32 P1 Os1 -129.3(5) . . . . ?
C33 C32 P1 Os1 54.5(5) . . . . ?
C31 C26 P1 C20 91.3(6) . . . . ?
C27 C26 P1 C20 -88.1(6) . . . . ?
C31 C26 P1 C32 -16.8(6) . . . . ?
C27 C26 P1 C32 163.9(6) . . . . ?
C31 C26 P1 Os1 -144.8(5) . . . . ?
C27 C26 P1 Os1 35.8(6) . . . . ?
O4 C4 Os2 C5 18(13) . . . . ?
O4 C4 Os2 C6 -81(13) . . . . ?
O4 C4 Os2 C14 117(13) . . . . ?
O4 C4 Os2 Os3 171(13) . . . . ?
O4 C4 Os2 Os1 -167(12) . . . . ?
O5 C5 Os2 C4 58(7) . . . . ?
O5 C5 Os2 C6 148(7) . . . . ?
O5 C5 Os2 C14 -32(7) . . . . ?
O5 C5 Os2 Os3 -52(7) . . . . ?
O5 C5 Os2 Os1 -119(7) . . . . ?
O6 C6 Os2 C4 -18(13) . . . . ?
O6 C6 Os2 C5 -109(13) . . . . ?
O6 C6 Os2 C14 71(13) . . . . ?
O6 C6 Os2 Os3 81(13) . . . . ?
O6 C6 Os2 Os1 136(13) . . . . ?
C13 C14 Os2 C4 161.3(5) . . . . ?
C15 C14 Os2 C4 -23.0(6) . . . . ?
Os3 C14 Os2 C4 100.2(2) . . . . ?
C13 C14 Os2 C5 -107.2(5) . . . . ?
C15 C14 Os2 C5 68.5(6) . . . . ?
Os3 C14 Os2 C5 -168.3(2) . . . . ?
C13 C14 Os2 C6 72.9(10) . . . . ?
C15 C14 Os2 C6 -111.4(9) . . . . ?
Os3 C14 Os2 C6 11.8(9) . . . . ?
C13 C14 Os2 Os3 61.1(5) . . . . ?
C15 C14 Os2 Os3 -123.1(6) . . . . ?
C13 C14 Os2 Os1 7.4(5) . . . . ?
C15 C14 Os2 Os1 -176.9(5) . . . . ?
Os3 C14 Os2 Os1 -53.75(11) . . . . ?
O1 C1 Os1 C3 -102(9) . . . . ?
O1 C1 Os1 C12 65(9) . . . . ?
O1 C1 Os1 P1 160(9) . . . . ?
O1 C1 Os1 Os3 9(9) . . . . ?
O1 C1 Os1 Os2 -13(9) . . . . ?
O3 C3 Os1 C1 50(7) . . . . ?
O3 C3 Os1 C12 -38(8) . . . . ?
O3 C3 Os1 P1 144(7) . . . . ?
O3 C3 Os1 Os3 -43(8) . . . . ?
O3 C3 Os1 Os2 -98(7) . . . . ?
C13 C12 Os1 C1 -150.3(5) . . . . ?
C11 C12 Os1 C1 31.9(6) . . . . ?
Os3 C12 Os1 C1 -93.6(2) . . . . ?
C13 C12 Os1 C3 -62.2(13) . . . . ?
C11 C12 Os1 C3 120.1(11) . . . . ?
Os3 C12 Os1 C3 -5.4(12) . . . . ?
C13 C12 Os1 P1 115.6(5) . . . . ?
C11 C12 Os1 P1 -62.2(6) . . . . ?
Os3 C12 Os1 P1 172.30(11) . . . . ?
C13 C12 Os1 Os3 -56.7(4) . . . . ?
C11 C12 Os1 Os3 125.5(6) . . . . ?
C13 C12 Os1 Os2 -1.6(5) . . . . ?
C11 C12 Os1 Os2 -179.4(6) . . . . ?
Os3 C12 Os1 Os2 55.16(11) . . . . ?
C20 P1 Os1 C1 -48.1(3) . . . . ?
C32 P1 Os1 C1 73.4(3) . . . . ?
C26 P1 Os1 C1 -167.1(3) . . . . ?
C20 P1 Os1 C3 -137.2(3) . . . . ?
C32 P1 Os1 C3 -15.7(3) . . . . ?
C26 P1 Os1 C3 103.8(3) . . . . ?
C20 P1 Os1 C12 43.3(3) . . . . ?
C32 P1 Os1 C12 164.8(3) . . . . ?
C26 P1 Os1 C12 -75.7(3) . . . . ?
C20 P1 Os1 Os3 55.9(2) . . . . ?
C32 P1 Os1 Os3 177.4(2) . . . . ?
C26 P1 Os1 Os3 -63.1(3) . . . . ?
C20 P1 Os1 Os2 127.8(2) . . . . ?
C32 P1 Os1 Os2 -110.7(2) . . . . ?
C26 P1 Os1 Os2 8.8(2) . . . . ?
C4 Os2 Os1 C1 0.7(6) . . . . ?
C5 Os2 Os1 C1 175.1(5) . . . . ?
C6 Os2 Os1 C1 -86.2(4) . . . . ?
C14 Os2 Os1 C1 77.4(4) . . . . ?
Os3 Os2 Os1 C1 26.8(4) . . . . ?
C4 Os2 Os1 C3 89.5(6) . . . . ?
C5 Os2 Os1 C3 -96.2(3) . . . . ?
C6 Os2 Os1 C3 2.5(3) . . . . ?
C14 Os2 Os1 C3 166.2(3) . . . . ?
Os3 Os2 Os1 C3 115.6(2) . . . . ?
C4 Os2 Os1 C12 -79.2(6) . . . . ?
C5 Os2 Os1 C12 95.2(3) . . . . ?
C6 Os2 Os1 C12 -166.2(3) . . . . ?
C14 Os2 Os1 C12 -2.5(2) . . . . ?
Os3 Os2 Os1 C12 -53.08(16) . . . . ?
C4 Os2 Os1 P1 -171.5(5) . . . . ?
C5 Os2 Os1 P1 2.9(3) . . . . ?
C6 Os2 Os1 P1 101.6(2) . . . . ?
C14 Os2 Os1 P1 -94.77(17) . . . . ?
Os3 Os2 Os1 P1 -145.35(5) . . . . ?
C4 Os2 Os1 Os3 -26.1(5) . . . . ?
C5 Os2 Os1 Os3 148.2(3) . . . . ?
C6 Os2 Os1 Os3 -113.1(2) . . . . ?
C14 Os2 Os1 Os3 50.58(16) . . . . ?
O7 C7 Os3 C8 -16(44) . . . . ?
O7 C7 Os3 C9 -114(44) . . . . ?
O7 C7 Os3 C13 147(44) . . . . ?
O7 C7 Os3 C14 119(44) . . . . ?
O7 C7 Os3 C12 162(44) . . . . ?
O7 C7 Os3 Os2 74(44) . . . . ?
O7 C7 Os3 Os1 54(45) . . . . ?
O8 C8 Os3 C7 -5(12) . . . . ?
O8 C8 Os3 C9 88(12) . . . . ?
O8 C8 Os3 C13 -152(11) . . . . ?
O8 C8 Os3 C14 -97(12) . . . . ?
O8 C8 Os3 C12 177(12) . . . . ?
O8 C8 Os3 Os2 -102(12) . . . . ?
O8 C8 Os3 Os1 -167(12) . . . . ?
O9 C9 Os3 C7 -70(12) . . . . ?
O9 C9 Os3 C8 -167(12) . . . . ?
O9 C9 Os3 C13 38(12) . . . . ?
O9 C9 Os3 C14 17(12) . . . . ?
O9 C9 Os3 C12 72(12) . . . . ?
O9 C9 Os3 Os2 68(13) . . . . ?
O9 C9 Os3 Os1 114(12) . . . . ?
C14 C13 Os3 C7 -55.9(5) . . . . ?
O10 C13 Os3 C7 62.1(6) . . . . ?
C12 C13 Os3 C7 165.4(4) . . . . ?
C14 C13 Os3 C8 89.1(7) . . . . ?
O10 C13 Os3 C8 -152.9(6) . . . . ?
C12 C13 Os3 C8 -49.6(7) . . . . ?
C14 C13 Os3 C9 -150.1(4) . . . . ?
O10 C13 Os3 C9 -32.0(6) . . . . ?
C12 C13 Os3 C9 71.2(4) . . . . ?
O10 C13 Os3 C14 118.0(7) . . . . ?
C12 C13 Os3 C14 -138.7(6) . . . . ?
C14 C13 Os3 C12 138.7(6) . . . . ?
O10 C13 Os3 C12 -103.3(7) . . . . ?
C14 C13 Os3 Os2 36.0(4) . . . . ?
O10 C13 Os3 Os2 154.0(6) . . . . ?
C12 C13 Os3 Os2 -102.8(4) . . . . ?
C14 C13 Os3 Os1 104.3(4) . . . . ?
O10 C13 Os3 Os1 -137.7(6) . . . . ?
C12 C13 Os3 Os1 -34.5(3) . . . . ?
C13 C14 Os3 C7 128.1(4) . . . . ?
C15 C14 Os3 C7 24.7(6) . . . . ?
Os2 C14 Os3 C7 -102.8(3) . . . . ?
C13 C14 Os3 C8 -135.5(4) . . . . ?
C15 C14 Os3 C8 121.2(6) . . . . ?
Os2 C14 Os3 C8 -6.3(4) . . . . ?
C13 C14 Os3 C9 38.4(5) . . . . ?
C15 C14 Os3 C9 -65.0(7) . . . . ?
Os2 C14 Os3 C9 167.5(3) . . . . ?
C15 C14 Os3 C13 -103.4(7) . . . . ?
Os2 C14 Os3 C13 129.2(4) . . . . ?
C13 C14 Os3 C12 -25.1(4) . . . . ?
C15 C14 Os3 C12 -128.5(6) . . . . ?
Os2 C14 Os3 C12 104.0(2) . . . . ?
C13 C14 Os3 Os2 -129.2(4) . . . . ?
C15 C14 Os3 Os2 127.5(6) . . . . ?
C13 C14 Os3 Os1 -69.3(4) . . . . ?
C15 C14 Os3 Os1 -172.6(6) . . . . ?
Os2 C14 Os3 Os1 59.89(13) . . . . ?
C13 C12 Os3 C7 -23.2(6) . . . . ?
C11 C12 Os3 C7 73.0(7) . . . . ?
Os1 C12 Os3 C7 -154.6(4) . . . . ?
C13 C12 Os3 C8 153.8(4) . . . . ?
C11 C12 Os3 C8 -110.0(6) . . . . ?
Os1 C12 Os3 C8 22.5(4) . . . . ?
C13 C12 Os3 C9 -109.8(4) . . . . ?
C11 C12 Os3 C9 -13.5(6) . . . . ?
Os1 C12 Os3 C9 118.9(3) . . . . ?
C11 C12 Os3 C13 96.2(6) . . . . ?
Os1 C12 Os3 C13 -131.3(4) . . . . ?
C13 C12 Os3 C14 24.6(4) . . . . ?
C11 C12 Os3 C14 120.8(6) . . . . ?
Os1 C12 Os3 C14 -106.7(3) . . . . ?
C13 C12 Os3 Os2 69.4(4) . . . . ?
C11 C12 Os3 Os2 165.7(5) . . . . ?
Os1 C12 Os3 Os2 -61.89(14) . . . . ?
C13 C12 Os3 Os1 131.3(4) . . . . ?
C11 C12 Os3 Os1 -132.4(6) . . . . ?
C4 Os2 Os3 C7 -4.5(3) . . . . ?
C5 Os2 Os3 C7 103.5(4) . . . . ?
C6 Os2 Os3 C7 -97.2(3) . . . . ?
C14 Os2 Os3 C7 79.0(3) . . . . ?
Os1 Os2 Os3 C7 -172.9(2) . . . . ?
C4 Os2 Os3 C8 92.0(3) . . . . ?
C5 Os2 Os3 C8 -159.9(4) . . . . ?
C6 Os2 Os3 C8 -0.7(3) . . . . ?
C14 Os2 Os3 C8 175.5(3) . . . . ?
Os1 Os2 Os3 C8 -76.4(2) . . . . ?
C4 Os2 Os3 C9 -142.8(12) . . . . ?
C5 Os2 Os3 C9 -34.7(12) . . . . ?
C6 Os2 Os3 C9 124.5(12) . . . . ?
C14 Os2 Os3 C9 -59.3(12) . . . . ?
Os1 Os2 Os3 C9 48.8(12) . . . . ?
C4 Os2 Os3 C13 -111.5(3) . . . . ?
C5 Os2 Os3 C13 -3.4(4) . . . . ?
C6 Os2 Os3 C13 155.8(3) . . . . ?
C14 Os2 Os3 C13 -28.0(3) . . . . ?
Os1 Os2 Os3 C13 80.13(17) . . . . ?
C4 Os2 Os3 C14 -83.5(3) . . . . ?
C5 Os2 Os3 C14 24.6(4) . . . . ?
C6 Os2 Os3 C14 -176.2(3) . . . . ?
Os1 Os2 Os3 C14 108.1(2) . . . . ?
C4 Os2 Os3 C12 -146.8(3) . . . . ?
C5 Os2 Os3 C12 -38.7(4) . . . . ?
C6 Os2 Os3 C12 120.5(3) . . . . ?
C14 Os2 Os3 C12 -63.3(3) . . . . ?
Os1 Os2 Os3 C12 44.80(15) . . . . ?
C4 Os2 Os3 Os1 168.4(2) . . . . ?
C5 Os2 Os3 Os1 -83.5(4) . . . . ?
C6 Os2 Os3 Os1 75.7(2) . . . . ?
C14 Os2 Os3 Os1 -108.1(2) . . . . ?
C1 Os1 Os3 C7 -144.2(7) . . . . ?
C3 Os1 Os3 C7 -54.3(7) . . . . ?
C12 Os1 Os3 C7 127.0(7) . . . . ?
P1 Os1 Os3 C7 111.7(6) . . . . ?
Os2 Os1 Os3 C7 22.0(6) . . . . ?
C1 Os1 Os3 C8 -71.5(3) . . . . ?
C3 Os1 Os3 C8 18.4(3) . . . . ?
C12 Os1 Os3 C8 -160.3(3) . . . . ?
P1 Os1 Os3 C8 -175.7(3) . . . . ?
Os2 Os1 Os3 C8 94.7(2) . . . . ?
C1 Os1 Os3 C9 22.9(3) . . . . ?
C3 Os1 Os3 C9 112.8(3) . . . . ?
C12 Os1 Os3 C9 -65.9(3) . . . . ?
P1 Os1 Os3 C9 -81.3(3) . . . . ?
Os2 Os1 Os3 C9 -170.9(2) . . . . ?
C1 Os1 Os3 C13 116.1(3) . . . . ?
C3 Os1 Os3 C13 -153.9(3) . . . . ?
C12 Os1 Os3 C13 27.4(3) . . . . ?
P1 Os1 Os3 C13 12.0(2) . . . . ?
Os2 Os1 Os3 C13 -77.64(18) . . . . ?
C1 Os1 Os3 C14 150.3(3) . . . . ?
C3 Os1 Os3 C14 -119.8(3) . . . . ?
C12 Os1 Os3 C14 61.5(3) . . . . ?
P1 Os1 Os3 C14 46.1(2) . . . . ?
Os2 Os1 Os3 C14 -43.53(18) . . . . ?
C1 Os1 Os3 C12 88.8(3) . . . . ?
C3 Os1 Os3 C12 178.7(3) . . . . ?
P1 Os1 Os3 C12 -15.3(2) . . . . ?
Os2 Os1 Os3 C12 -105.0(2) . . . . ?
C1 Os1 Os3 Os2 -166.21(19) . . . . ?
C3 Os1 Os3 Os2 -76.3(2) . . . . ?
C12 Os1 Os3 Os2 105.0(2) . . . . ?
P1 Os1 Os3 Os2 89.68(8) . . . . ?
